data_7711010
loop_
_publ_author_name
'Zhu, Zhenhua'
'Zhao, Chen'
'Liu, Shuting'
'Li, Xiao-Lei'
'Mansikkam\"aki, Akseli'
'Tang, Jinkui'

_publ_section_title
;
 Oligopyrrolic Cu(II)-based tetragonal cage: synthesis, structure,
 spectral and magnetic properties
;
_journal_name_full 'Dalton Transactions'
_journal_paper_doi 10.1039/D2DT02491H
_journal_year 2022
_chemical_formula_moiety 'C94 H108 Cu4 N12 O19, 2(C3 H7 N O), 2[C3H7NO]'
_chemical_formula_sum 'C100 H123 Cu4 N14 O21'
_chemical_formula_weight 2110.87
_chemical_name_systematic Cu4L4
_space_group_crystal_system triclinic
_space_group_IT_number 2
_space_group_name_Hall '-P 1'
_space_group_name_H-M_alt 'P -1'
_atom_sites_solution_hydrogens mixed
_audit_creation_date 2022-06-27
_audit_creation_method
;
Olex2 1.5
(compiled 2021.11.18 svn.ra9532c28 for OlexSys, GUI svn.r6429)
;
_audit_update_record
;
2022-06-29 deposited with the CCDC.	2022-08-17 downloaded from the CCDC.
;
_cell_angle_alpha 74.143(2)
_cell_angle_beta 72.291(2)
_cell_angle_gamma 89.349(2)
_cell_formula_units_Z 1
_cell_length_a 12.4654(5)
_cell_length_b 14.3776(6)
_cell_length_c 16.9641(6)
_cell_measurement_reflns_used 5341
_cell_measurement_temperature 200.15
_cell_measurement_theta_max 24.83
_cell_measurement_theta_min 2.47
_cell_volume 2777.51(19)
_computing_cell_refinement 'SAINT V8.40A (?, 2016)'
_computing_data_reduction 'SAINT V8.40A (?, 2016)'
_computing_molecular_graphics 'Olex2 1.5 (Dolomanov et al., 2009)'
_computing_publication_material 'Olex2 1.5 (Dolomanov et al., 2009)'
_computing_structure_refinement 'SHELXL 2018/3 (Sheldrick, 2015)'
_computing_structure_solution 'SHELXT 2018/2 (Sheldrick, 2018)'
_diffrn_ambient_temperature 200.15
_diffrn_detector 'Bruker APEX2 area detector'
_diffrn_detector_area_resol_mean 7.9
_diffrn_detector_type 'CCD area detector'
_diffrn_measured_fraction_theta_full 0.996
_diffrn_measured_fraction_theta_max 0.996
_diffrn_measurement_device 'three-circle diffractometer'
_diffrn_measurement_device_type 'CCD area detector'
_diffrn_measurement_method 'phi and omega scans'
_diffrn_radiation_monochromator graphite
_diffrn_radiation_probe x-ray
_diffrn_radiation_type MoK\a
_diffrn_radiation_wavelength 0.71073
_diffrn_reflns_av_R_equivalents 0.0856
_diffrn_reflns_av_unetI/netI 0.0700
_diffrn_reflns_Laue_measured_fraction_full 0.996
_diffrn_reflns_Laue_measured_fraction_max 0.996
_diffrn_reflns_limit_h_max 14
_diffrn_reflns_limit_h_min -14
_diffrn_reflns_limit_k_max 17
_diffrn_reflns_limit_k_min -17
_diffrn_reflns_limit_l_max 20
_diffrn_reflns_limit_l_min -20
_diffrn_reflns_number 42579
_diffrn_reflns_point_group_measured_fraction_full 0.996
_diffrn_reflns_point_group_measured_fraction_max 0.996
_diffrn_reflns_theta_full 25.041
_diffrn_reflns_theta_max 25.041
_diffrn_reflns_theta_min 2.178
_diffrn_source 'microfocus sealed X-ray tube'
_diffrn_source_current 1.4
_diffrn_source_power 0.07
_diffrn_source_type 'Incoatec I\ms'
_diffrn_source_voltage 50.0
_exptl_absorpt_coefficient_mu 0.825
_exptl_absorpt_correction_T_max 0.921
_exptl_absorpt_correction_T_min 0.906
_exptl_absorpt_correction_type multi-scan
_exptl_crystal_colour green
_exptl_crystal_colour_primary green
_exptl_crystal_density_diffrn 1.262
_exptl_crystal_description block
_exptl_crystal_F_000 1105
_exptl_crystal_size_max 0.12
_exptl_crystal_size_mid 0.11
_exptl_crystal_size_min 0.1
_refine_diff_density_max 1.009
_refine_diff_density_min -0.484
_refine_diff_density_rms 0.070
_refine_ls_extinction_method none
_refine_ls_goodness_of_fit_ref 1.019
_refine_ls_hydrogen_treatment constr
_refine_ls_matrix_type full
_refine_ls_number_parameters 704
_refine_ls_number_reflns 9798
_refine_ls_number_restraints 167
_refine_ls_restrained_S_all 1.047
_refine_ls_R_factor_all 0.0918
_refine_ls_R_factor_gt 0.0542
_refine_ls_shift/su_max 0.004
_refine_ls_shift/su_mean 0.000
_refine_ls_structure_factor_coef Fsqd
_refine_ls_weighting_details 'w=1/[\s^2^(Fo^2^)+(0.0431P)^2^+3.2349P] where P=(Fo^2^+2Fc^2^)/3'
_refine_ls_weighting_scheme calc
_refine_ls_wR_factor_gt 0.1129
_refine_ls_wR_factor_ref 0.1310
_reflns_Friedel_coverage 0.000
_reflns_number_gt 6545
_reflns_number_total 9798
_reflns_threshold_expression 'I > 2\s(I)'
_cod_data_source_file d2dt02491h2.cif
_cod_data_source_block 2_pl
_cod_database_code 7711010
_shelx_shelxl_version_number 2018/3
_shelx_space_group_comment
;
The symmetry employed for this shelxl refinement is uniquely defined
by the following loop, which should always be used as a source of
symmetry information in preference to the above space-group names.
They are only intended as comments.
;
_shelx_estimated_absorpt_t_max 0.922
_shelx_estimated_absorpt_t_min 0.908
_olex2_refinement_description
;
1. Fixed Uiso
 At 1.2 times of:
  All C(H) groups, All C(H,H) groups, All N(H) groups
 At 1.5 times of:
  All C(H,H,H) groups, All O(H) groups, All O(H,H) groups
2. Restrained distances
 C48-C46
 1.54 with sigma of 0.01
 C48-C50
 1.54 with sigma of 0.01
 C47-C45
 1.54 with sigma of 0.01
 C47-C49
 1.54 with sigma of 0.01
 Cu1-O10 \\sim Cu1-O10A
 with sigma of 0.02
 C33-C46 \\sim C33-C46A
 with sigma of 0.02
 C16-C45 \\sim C16-C45A
 with sigma of 0.02
 C45-C47 \\sim C45A-C47A
 with sigma of 0.02
 C45-C46 \\sim C45A-C46A
 with sigma of 0.02
 C46-C47 \\sim C46A-C47A
 with sigma of 0.04
 C47-C49 \\sim C47A-C49A
 with sigma of 0.02
 C46-C48 \\sim C46A-C48A
 with sigma of 0.02
 C46-C50 \\sim C46A-C50A
 with sigma of 0.04
 C16-C46 \\sim C16-C46A
 with sigma of 0.04
 C16-C47 \\sim C16-C47A
 with sigma of 0.04
 C33-C45 \\sim C33-C45A
 with sigma of 0.04
 C33-C48 \\sim C33-C48A
 with sigma of 0.04
 C45-C48 \\sim C45A-C48A
 with sigma of 0.04
 C45-C49 \\sim C45A-C49A
 with sigma of 0.04
 C48-C50 \\sim C48A-C50A
 with sigma of 0.02
3. Rigid bond restraints
 C50, C48, C46, C45, C47, C49
 with sigma for 1-2 distances of 0.01 and sigma for 1-3 distances of 0.01
4. Uiso/Uaniso restraints and constraints
C47 \\sim C45: within 2A with sigma of 0.04 and sigma for terminal atoms of
0.08 within 2A
C46A \\sim C45A \\sim C47A \\sim C49A \\sim C48A \\sim C50A: within 3.8A with
sigma of 0.02 and sigma for terminal atoms of 0.01 within 3.8A
Uanis(O10) \\sim Ueq: with sigma of 0.01 and sigma for terminal atoms of 0.02
Uanis(O10A) \\sim Ueq, Uanis(O10A) \\sim Ueq: with sigma of 0.001 and sigma for
terminal atoms of 0.002
Uanis(C48A) \\sim Ueq, Uanis(C50A) \\sim Ueq, Uanis(C47) \\sim Ueq, Uanis(C47A)
\\sim Ueq, Uanis(C49A) \\sim Ueq, Uanis(C49) \\sim Ueq: with sigma of 0.01 and
sigma for terminal atoms of 0.02
5. Others
 Fixed Sof: O10(0.15) C45(0.6) C46(0.6) C47(0.6) H47A(0.6) H47B(0.6) C48(0.6)
 H48A(0.6) H48B(0.6) C49(0.6) H49A(0.6) H49B(0.6) H49C(0.6) C50(0.6) H50A(0.6)
 H50B(0.6) H50C(0.6) O10A(0.35) H10A(0.35) H10B(0.35) C46A(0.4) C45A(0.4)
 C49A(0.4) H49D(0.4) H49E(0.4) H49F(0.4) C47A(0.4) H47C(0.4) H47D(0.4)
 C48A(0.4) H48C(0.4) H48D(0.4) C50A(0.4) H50D(0.4) H50E(0.4) H50F(0.4)
6.a Riding coordinates:
 O9(H9), N1(H1), N2(H2), N3(H3), N4(H4)
6.b Secondary CH2 refined with riding coordinates:
 C12(H12A,H12B), C24(H24A,H24B), C26(H26A,H26B), C27(H27A,H27B), C29(H29A,
 H29B), C39(H39A,H39B), C47(H47A,H47B), C48(H48A,H48B), O10A(H10A,H10B),
 C47A(H47C,H47D), C48A(H48C,H48D)
6.c Aromatic/amide H refined with riding coordinates:
 C15(H15), C23(H23), C28(H28), C31(H31), C32(H32), C35(H35), C42(H42)
6.d Idealised Me refined as rotating group:
 C25(H25A,H25B,H25C), C34(H34A,H34B,H34C), C36(H36A,H36B,H36C), C37(H37A,H37B,
 H37C), C38(H38A,H38B,H38C), C40(H40A,H40B,H40C), C41(H41A,H41B,H41C), C43(H43A,
 H43B,H43C), C44(H44A,H44B,H44C), C49(H49A,H49B,H49C), C50(H50A,H50B,H50C),
 C49A(H49D,H49E,H49F), C50A(H50D,H50E,H50F)
;
_smtbx_masks_special_details
;
A solvent mask was calculated and 95 electrons were 
found in a volume of 386\%A^3^ in 3 voids per unit cell. 
This is consistent with the presence of 
2[C3H7NO] per Asymmetric Unit 
which account for 80 electrons 
per unit cell.
;
_olex2_submission_special_instructions 'No special instructions were received'

loop_
_space_group_symop_operation_xyz
'x, y, z'
'-x, -y, -z'

loop_
_atom_site_label
_atom_site_type_symbol
_atom_site_fract_x
_atom_site_fract_y
_atom_site_fract_z
_atom_site_U_iso_or_equiv
_atom_site_adp_type
_atom_site_occupancy
_atom_site_site_symmetry_order
_atom_site_calc_flag
_atom_site_refinement_flags_posn
_atom_site_refinement_flags_adp
_atom_site_refinement_flags_occupancy
_atom_site_disorder_assembly
_atom_site_disorder_group
Cu1 Cu 0.53256(4) 0.51106(3) 0.36010(3) 0.02942(14) Uani 1 1 d D . . . .
Cu2 Cu 0.56922(4) 0.52574(4) 0.19878(3) 0.03072(15) Uani 1 1 d . . . . .
O1 O 0.3427(2) 0.3525(2) 0.82161(16) 0.0357(7) Uani 1 1 d . . . . .
O2 O 0.4350(2) 0.6024(2) 0.21402(17) 0.0370(7) Uani 1 1 d . . . . .
O3 O 0.2986(3) 0.5469(2) 0.79007(17) 0.0393(7) Uani 1 1 d . . . . .
O4 O 0.4045(3) 0.5862(2) 0.35469(17) 0.0440(8) Uani 1 1 d . . . . .
O5 O 0.3775(3) 0.3671(2) 0.68049(17) 0.0437(8) Uani 1 1 d . . . . .
O6 O 0.4471(3) 0.3897(2) 0.38446(18) 0.0429(8) Uani 1 1 d . . . . .
O7 O 0.4763(3) 0.4003(2) 0.24491(18) 0.0409(8) Uani 1 1 d . . . . .
O8 O 0.3343(3) 0.5612(2) 0.64945(18) 0.0459(8) Uani 1 1 d . . . . .
O9 O 0.5885(3) 0.5364(2) 0.06770(18) 0.0553(10) Uani 1 1 d . . . . .
H9 H 0.633665 0.502958 0.036838 0.083 Uiso 1 1 d R U . . .
O10 O 0.500000 0.500000 0.500000 0.041(6) Uani 0.3 2 d DS U P A 1
N1 N 0.3125(3) 0.1794(2) 0.7126(2) 0.0312(8) Uani 1 1 d . . . . .
H1 H 0.347443 0.209449 0.657979 0.037 Uiso 1 1 d R U . . .
N2 N 0.2399(3) 0.7108(2) 0.3604(2) 0.0314(8) Uani 1 1 d . . . . .
H2 H 0.238431 0.674083 0.411684 0.038 Uiso 1 1 d R U . . .
N3 N 0.1637(3) 0.6743(2) 0.6389(2) 0.0329(8) Uani 1 1 d . . . . .
H3 H 0.201223 0.661166 0.590596 0.040 Uiso 1 1 d R U . . .
N4 N 0.3888(3) 0.1989(2) 0.4351(2) 0.0345(8) Uani 1 1 d . . . . .
H4 H 0.394334 0.223562 0.475929 0.041 Uiso 1 1 d R U . . .
N5 N 0.3101(3) 0.0832(2) 0.5978(2) 0.0322(8) Uani 1 1 d . . . . .
N6 N 0.1181(3) 0.7703(3) 0.4959(2) 0.0388(9) Uani 1 1 d . . . . .
C1 C 0.3052(3) 0.6980(3) 0.2834(2) 0.0321(10) Uani 1 1 d . . . . .
C2 C 0.3858(4) 0.6235(3) 0.2836(3) 0.0326(10) Uani 1 1 d . . . . .
C3 C 0.3399(3) 0.3200(3) 0.7608(3) 0.0317(10) Uani 1 1 d . . . . .
C4 C 0.2948(3) 0.2207(3) 0.7789(2) 0.0298(9) Uani 1 1 d . . . . .
C5 C 0.2775(4) 0.5771(3) 0.7200(3) 0.0318(10) Uani 1 1 d . . . . .
C6 C 0.3898(3) 0.1869(3) 0.3074(3) 0.0333(10) Uani 1 1 d . . . . .
C7 C 0.2354(3) 0.1510(3) 0.8547(2) 0.0316(10) Uani 1 1 d . . . . .
C8 C 0.2683(3) 0.0851(3) 0.7433(2) 0.0297(9) Uani 1 1 d . . . . .
C9 C 0.4089(4) 0.2508(3) 0.3512(3) 0.0340(10) Uani 1 1 d . . . . .
C10 C 0.4456(4) 0.3538(3) 0.3245(3) 0.0346(10) Uani 1 1 d . . . . .
C11 C 0.2860(4) 0.7710(3) 0.2177(3) 0.0372(11) Uani 1 1 d . . . . .
C12 C 0.3266(4) 0.0038(3) 0.3500(3) 0.0378(11) Uani 1 1 d . . . . .
H12A H 0.287655 0.021619 0.305742 0.045 Uiso 1 1 calc R U . . .
H12B H 0.272560 -0.038644 0.403267 0.045 Uiso 1 1 calc R U . . .
C13 C 0.1782(3) 0.7881(3) 0.3459(3) 0.0336(10) Uani 1 1 d . . . . .
C14 C 0.2184(3) 0.0662(3) 0.8320(2) 0.0309(10) Uani 1 1 d . . . . .
C15 C 0.2801(4) -0.0712(3) 0.7029(3) 0.0396(11) Uani 1 1 d . . . . .
H15 H 0.260409 -0.108286 0.761719 0.048 Uiso 1 1 calc R U . . .
C16 C 0.1831(3) 0.6369(3) 0.7162(3) 0.0364(10) Uani 1 1 d D . . . .
C17 C 0.3595(3) 0.1048(3) 0.4471(2) 0.0308(9) Uani 1 1 d . . . . .
C18 C 0.3580(3) 0.0944(3) 0.3684(3) 0.0338(10) Uani 1 1 d . . . . .
C19 C 0.1006(3) 0.8139(3) 0.4201(3) 0.0362(10) Uani 1 1 d . . . . .
C20 C 0.2846(3) 0.0290(3) 0.6808(2) 0.0319(10) Uani 1 1 d . . . . .
C21 C 0.3329(3) 0.0383(3) 0.5348(3) 0.0342(10) Uani 1 1 d . . . . .
C22 C 0.2060(4) 0.8289(3) 0.2563(3) 0.0392(11) Uani 1 1 d . . . . .
C23 C 0.3048(4) -0.1167(3) 0.6379(3) 0.0476(13) Uani 1 1 d . . . . .
H23 H 0.302896 -0.185437 0.651890 0.057 Uiso 1 1 calc R U . . .
C24 C 0.1947(4) 0.1658(3) 0.9427(3) 0.0415(11) Uani 1 1 d . . . . .
H24A H 0.257959 0.195529 0.953712 0.050 Uiso 1 1 calc R U . . .
H24B H 0.170722 0.101930 0.986315 0.050 Uiso 1 1 calc R U . . .
C25 C 0.4273(4) -0.0534(3) 0.3186(3) 0.0487(12) Uani 1 1 d . . . . .
H25A H 0.478160 -0.014013 0.263237 0.073 Uiso 1 1 calc R U . . .
H25B H 0.400042 -0.113235 0.311299 0.073 Uiso 1 1 calc R U . . .
H25C H 0.467959 -0.069628 0.361120 0.073 Uiso 1 1 calc R U . . .
C26 C 0.4037(4) 0.2122(3) 0.2132(3) 0.0417(11) Uani 1 1 d . . . . .
H26A H 0.374188 0.276087 0.195314 0.050 Uiso 1 1 calc R U . . .
H26B H 0.358632 0.163403 0.202490 0.050 Uiso 1 1 calc R U . . .
C27 C 0.1551(4) -0.0266(3) 0.8947(3) 0.0359(10) Uani 1 1 d . . . . .
H27A H 0.127932 -0.064304 0.862687 0.043 Uiso 1 1 calc R U . . .
H27B H 0.088146 -0.010527 0.936586 0.043 Uiso 1 1 calc R U . . .
C28 C -0.0537(4) 0.8917(4) 0.4907(3) 0.0479(13) Uani 1 1 d . . . . .
H28 H -0.112777 0.933709 0.488710 0.058 Uiso 1 1 calc R U . . .
C29 C 0.3468(4) 0.7908(4) 0.1226(3) 0.0501(14) Uani 1 1 d . . . . .
H29A H 0.360482 0.728291 0.108717 0.060 Uiso 1 1 calc R U . . .
H29B H 0.297946 0.825847 0.089819 0.060 Uiso 1 1 calc R U . . .
C30 C 0.0507(4) 0.7858(3) 0.5689(3) 0.0401(11) Uani 1 1 d . . . . .
C31 C 0.0161(4) 0.8763(3) 0.4153(3) 0.0420(11) Uani 1 1 d . . . . .
H31 H 0.006219 0.907961 0.361315 0.050 Uiso 1 1 calc R U . . .
C32 C 0.3322(4) -0.0620(3) 0.5528(3) 0.0448(12) Uani 1 1 d . . . . .
H32 H 0.350055 -0.092236 0.507543 0.054 Uiso 1 1 calc R U . . .
C33 C 0.0793(4) 0.7347(4) 0.6466(3) 0.0458(12) Uani 1 1 d D . . . .
C34 C 0.2265(4) -0.0893(3) 0.9438(3) 0.0492(13) Uani 1 1 d . . . . .
H34A H 0.290895 -0.108426 0.902958 0.074 Uiso 1 1 calc R U . . .
H34B H 0.180459 -0.147434 0.984603 0.074 Uiso 1 1 calc R U . . .
H34C H 0.254132 -0.052366 0.975420 0.074 Uiso 1 1 calc R U . . .
C35 C -0.0377(4) 0.8461(4) 0.5685(3) 0.0464(12) Uani 1 1 d . . . . .
H35 H -0.085792 0.855538 0.620681 0.056 Uiso 1 1 calc R U . . .
C36 C 0.0975(5) 0.2296(4) 0.9531(3) 0.0686(17) Uani 1 1 d . . . . .
H36A H 0.122117 0.294271 0.912566 0.103 Uiso 1 1 calc R U . . .
H36B H 0.072047 0.234742 1.012255 0.103 Uiso 1 1 calc R U . . .
H36C H 0.035100 0.201191 0.941145 0.103 Uiso 1 1 calc R U . . .
C37 C 0.5835(6) 0.6263(4) 0.0091(3) 0.081(2) Uani 1 1 d . . . . .
H37A H 0.546846 0.615702 -0.031673 0.121 Uiso 1 1 calc R U . . .
H37B H 0.660197 0.656357 -0.022640 0.121 Uiso 1 1 calc R U . . .
H37C H 0.539917 0.669095 0.040865 0.121 Uiso 1 1 calc R U . . .
C38 C 0.5268(5) 0.2157(4) 0.1587(3) 0.0709(18) Uani 1 1 d . . . . .
H38A H 0.557202 0.153365 0.177619 0.106 Uiso 1 1 calc R U . . .
H38B H 0.570658 0.267410 0.165601 0.106 Uiso 1 1 calc R U . . .
H38C H 0.531561 0.228779 0.097884 0.106 Uiso 1 1 calc R U . . .
C39 C 0.1668(4) 0.9194(4) 0.2077(3) 0.0579(15) Uani 1 1 d . . . . .
H39A H 0.229619 0.951988 0.155360 0.069 Uiso 1 1 calc R U . . .
H39B H 0.147304 0.964160 0.244281 0.069 Uiso 1 1 calc R U . . .
C40 C 0.4578(5) 0.8498(4) 0.0941(3) 0.0750(18) Uani 1 1 d . . . . .
H40A H 0.490845 0.864824 0.031316 0.112 Uiso 1 1 calc R U . . .
H40B H 0.509411 0.812639 0.121918 0.112 Uiso 1 1 calc R U . . .
H40C H 0.445467 0.910218 0.110550 0.112 Uiso 1 1 calc R U . . .
C41 C 0.0655(5) 0.9004(5) 0.1814(4) 0.084(2) Uani 1 1 d . . . . .
H41A H 0.046292 0.961470 0.147695 0.126 Uiso 1 1 calc R U . . .
H41B H 0.001226 0.872445 0.233109 0.126 Uiso 1 1 calc R U . . .
H41C H 0.083475 0.854870 0.146337 0.126 Uiso 1 1 calc R U . . .
O11 O -0.2817(5) 0.4522(4) 0.9524(3) 0.1110(18) Uani 1 1 d . . . . .
N7 N -0.1813(5) 0.4795(4) 0.8116(4) 0.0835(16) Uani 1 1 d . . . . .
C42 C -0.2694(6) 0.4893(5) 0.8752(5) 0.083(2) Uani 1 1 d . . . . .
H42 H -0.326991 0.527435 0.860500 0.100 Uiso 1 1 calc R U . . .
C43 C -0.1714(6) 0.5297(6) 0.7213(4) 0.108(3) Uani 1 1 d . . . . .
H43A H -0.103802 0.575216 0.695660 0.163 Uiso 1 1 calc R U . . .
H43B H -0.238388 0.565378 0.719183 0.163 Uiso 1 1 calc R U . . .
H43C H -0.165289 0.481983 0.688785 0.163 Uiso 1 1 calc R U . . .
C44 C -0.0944(7) 0.4175(8) 0.8298(6) 0.144(4) Uani 1 1 d . . . . .
H44A H -0.115763 0.385346 0.891935 0.215 Uiso 1 1 calc R U . . .
H44B H -0.022628 0.456588 0.811393 0.215 Uiso 1 1 calc R U . . .
H44C H -0.086090 0.368398 0.798497 0.215 Uiso 1 1 calc R U . . .
C45 C 0.1253(7) 0.6943(6) 0.7728(5) 0.048(2) Uani 0.6 1 d D U P B 1
C46 C 0.0585(6) 0.7559(6) 0.7280(5) 0.042(2) Uani 0.6 1 d D U P B 1
C47 C 0.1411(13) 0.6930(9) 0.8674(7) 0.081(4) Uani 0.6 1 d D U P B 1
H47A H 0.217560 0.681816 0.872394 0.097 Uiso 0.6 1 calc R U P B 1
H47B H 0.105708 0.744537 0.892773 0.097 Uiso 0.6 1 calc R U P B 1
C48 C -0.0169(6) 0.8286(6) 0.7651(5) 0.046(2) Uani 0.6 1 d D U P B 1
H48A H 0.015343 0.850806 0.804050 0.055 Uiso 0.6 1 calc R U P B 1
H48B H -0.018941 0.885893 0.717458 0.055 Uiso 0.6 1 calc R U P B 1
C49 C 0.0679(9) 0.6064(8) 0.8859(8) 0.073(3) Uani 0.6 1 d D U P B 1
H49A H 0.057337 0.601128 0.832286 0.110 Uiso 0.6 1 calc R U P B 1
H49B H -0.005595 0.610880 0.926803 0.110 Uiso 0.6 1 calc R U P B 1
H49C H 0.102514 0.549068 0.910976 0.110 Uiso 0.6 1 calc R U P B 1
C50 C -0.1364(6) 0.7830(8) 0.8147(6) 0.072(3) Uani 0.6 1 d D U P B 1
H50A H -0.165620 0.755377 0.777790 0.108 Uiso 0.6 1 calc R U P B 1
H50B H -0.184948 0.832724 0.832067 0.108 Uiso 0.6 1 calc R U P B 1
H50C H -0.135604 0.731651 0.866130 0.108 Uiso 0.6 1 calc R U P B 1
O10A O 0.4625(8) 0.4820(8) 0.5055(6) 0.021(2) Uani 0.35 1 d D U P A 2
H10A H 0.444926 0.411155 0.520385 0.031 Uiso 0.35 1 calc R U P A 2
H10B H 0.388516 0.509009 0.508065 0.031 Uiso 0.35 1 calc R U P A 2
C46A C 0.0211(8) 0.7056(8) 0.7377(6) 0.031(2) Uani 0.4 1 d D U P B 2
C45A C 0.0924(9) 0.6519(9) 0.7822(6) 0.029(3) Uani 0.4 1 d D U P B 2
C49A C 0.0580(13) 0.5898(10) 0.9331(7) 0.044(3) Uani 0.4 1 d D U P B 2
H49D H 0.085722 0.532241 0.915362 0.066 Uiso 0.4 1 calc R U P B 2
H49E H -0.020914 0.595153 0.934495 0.066 Uiso 0.4 1 calc R U P B 2
H49F H 0.063424 0.583976 0.990668 0.066 Uiso 0.4 1 calc R U P B 2
C47A C 0.1213(17) 0.6697(13) 0.8763(8) 0.060(4) Uani 0.4 1 d D U P B 2
H47C H 0.202365 0.667262 0.871630 0.072 Uiso 0.4 1 calc R U P B 2
H47D H 0.093277 0.730407 0.888958 0.072 Uiso 0.4 1 calc R U P B 2
C48A C -0.0860(9) 0.7442(7) 0.7811(7) 0.035(2) Uani 0.4 1 d D U P B 2
H48C H -0.121638 0.698491 0.838926 0.042 Uiso 0.4 1 calc R U P B 2
H48D H -0.138686 0.746837 0.747239 0.042 Uiso 0.4 1 calc R U P B 2
C50A C -0.0697(11) 0.8442(8) 0.7913(8) 0.040(2) Uani 0.4 1 d D U P B 2
H50D H -0.044379 0.891756 0.734302 0.060 Uiso 0.4 1 calc R U P B 2
H50E H -0.012832 0.843841 0.820509 0.060 Uiso 0.4 1 calc R U P B 2
H50F H -0.141470 0.861627 0.825738 0.060 Uiso 0.4 1 calc R U P B 2

loop_
_atom_site_aniso_label
_atom_site_aniso_U_11
_atom_site_aniso_U_22
_atom_site_aniso_U_33
_atom_site_aniso_U_23
_atom_site_aniso_U_13
_atom_site_aniso_U_12
Cu1 0.0433(3) 0.0248(3) 0.0205(2) -0.0062(2) -0.0109(2) 0.0106(2)
Cu2 0.0448(3) 0.0274(3) 0.0198(3) -0.0059(2) -0.0108(2) 0.0092(2)
O1 0.0486(19) 0.0322(17) 0.0244(15) -0.0103(13) -0.0069(13) 0.0027(14)
O2 0.0467(19) 0.0386(18) 0.0301(16) -0.0127(13) -0.0159(14) 0.0115(14)
O3 0.0490(19) 0.0391(18) 0.0254(15) -0.0057(13) -0.0089(14) 0.0166(15)
O4 0.059(2) 0.0464(19) 0.0272(16) -0.0087(14) -0.0173(15) 0.0250(16)
O5 0.066(2) 0.0331(17) 0.0265(16) -0.0027(13) -0.0110(15) -0.0024(15)
O6 0.068(2) 0.0321(17) 0.0302(16) -0.0093(13) -0.0177(15) -0.0010(15)
O7 0.063(2) 0.0316(17) 0.0316(16) -0.0058(13) -0.0231(15) 0.0048(15)
O8 0.056(2) 0.054(2) 0.0336(17) -0.0205(15) -0.0154(15) 0.0282(17)
O9 0.096(3) 0.044(2) 0.0254(16) -0.0089(14) -0.0189(17) 0.0217(19)
O10 0.052(11) 0.045(10) 0.035(8) -0.014(6) -0.023(8) -0.007(8)
N1 0.039(2) 0.0264(19) 0.0231(17) -0.0033(14) -0.0058(15) -0.0006(16)
N2 0.0303(19) 0.038(2) 0.0244(18) -0.0040(15) -0.0105(15) 0.0044(16)
N3 0.032(2) 0.036(2) 0.0284(18) -0.0119(16) -0.0041(16) 0.0063(16)
N4 0.047(2) 0.033(2) 0.0259(18) -0.0105(15) -0.0130(17) 0.0019(17)
N5 0.034(2) 0.034(2) 0.0285(18) -0.0082(15) -0.0102(16) 0.0004(16)
N6 0.031(2) 0.053(2) 0.032(2) -0.0112(18) -0.0103(17) 0.0092(18)
C1 0.034(2) 0.037(2) 0.026(2) -0.0089(18) -0.0125(19) 0.0070(19)
C2 0.036(2) 0.028(2) 0.031(2) -0.0003(18) -0.014(2) -0.0013(19)
C3 0.034(2) 0.028(2) 0.028(2) -0.0055(18) -0.0056(19) 0.0076(19)
C4 0.032(2) 0.033(2) 0.025(2) -0.0093(18) -0.0100(18) 0.0036(19)
C5 0.040(3) 0.025(2) 0.029(2) -0.0083(18) -0.007(2) 0.0062(19)
C6 0.034(2) 0.036(3) 0.030(2) -0.0117(19) -0.0094(19) 0.0078(19)
C7 0.032(2) 0.033(2) 0.026(2) -0.0039(18) -0.0081(18) 0.0048(19)
C8 0.030(2) 0.030(2) 0.026(2) -0.0051(17) -0.0085(18) 0.0007(18)
C9 0.040(3) 0.032(2) 0.028(2) -0.0073(19) -0.0091(19) 0.003(2)
C10 0.041(3) 0.032(2) 0.035(2) -0.012(2) -0.018(2) 0.012(2)
C11 0.038(3) 0.046(3) 0.031(2) -0.009(2) -0.017(2) 0.015(2)
C12 0.041(3) 0.038(3) 0.040(2) -0.015(2) -0.016(2) -0.001(2)
C13 0.026(2) 0.040(3) 0.036(2) -0.009(2) -0.0146(19) 0.0094(19)
C14 0.029(2) 0.032(2) 0.026(2) 0.0000(18) -0.0088(18) 0.0016(18)
C15 0.051(3) 0.032(3) 0.032(2) -0.0027(19) -0.012(2) -0.005(2)
C16 0.029(2) 0.042(3) 0.031(2) -0.007(2) -0.0026(19) 0.007(2)
C17 0.036(2) 0.025(2) 0.031(2) -0.0095(18) -0.0090(19) 0.0011(18)
C18 0.030(2) 0.038(3) 0.032(2) -0.0124(19) -0.0063(19) 0.0031(19)
C19 0.025(2) 0.043(3) 0.041(3) -0.010(2) -0.011(2) 0.0037(19)
C20 0.032(2) 0.034(2) 0.026(2) -0.0058(18) -0.0071(18) -0.0020(19)
C21 0.033(2) 0.036(3) 0.031(2) -0.0100(19) -0.0065(19) -0.0018(19)
C22 0.036(3) 0.049(3) 0.037(2) -0.009(2) -0.021(2) 0.018(2)
C23 0.075(4) 0.025(2) 0.041(3) -0.006(2) -0.018(3) -0.001(2)
C24 0.045(3) 0.044(3) 0.028(2) -0.010(2) -0.001(2) 0.000(2)
C25 0.053(3) 0.040(3) 0.058(3) -0.026(2) -0.014(3) 0.003(2)
C26 0.058(3) 0.041(3) 0.031(2) -0.011(2) -0.021(2) 0.004(2)
C27 0.036(3) 0.039(3) 0.028(2) -0.0052(19) -0.0074(19) 0.001(2)
C28 0.044(3) 0.059(3) 0.056(3) -0.030(3) -0.026(2) 0.025(2)
C29 0.065(3) 0.057(3) 0.029(2) -0.008(2) -0.021(2) 0.031(3)
C30 0.029(2) 0.049(3) 0.041(3) -0.014(2) -0.010(2) 0.011(2)
C31 0.039(3) 0.046(3) 0.045(3) -0.013(2) -0.019(2) 0.010(2)
C32 0.066(3) 0.032(3) 0.038(3) -0.014(2) -0.015(2) 0.001(2)
C33 0.033(3) 0.064(3) 0.035(3) -0.012(2) -0.004(2) 0.018(2)
C34 0.058(3) 0.043(3) 0.038(3) 0.002(2) -0.016(2) 0.005(2)
C35 0.038(3) 0.062(3) 0.046(3) -0.025(2) -0.016(2) 0.021(2)
C36 0.058(4) 0.088(4) 0.056(3) -0.032(3) -0.003(3) 0.022(3)
C37 0.133(6) 0.069(4) 0.032(3) -0.006(3) -0.023(3) 0.036(4)
C38 0.082(4) 0.091(5) 0.028(3) -0.010(3) -0.007(3) 0.035(4)
C39 0.058(3) 0.072(4) 0.040(3) -0.005(3) -0.021(3) 0.033(3)
C40 0.074(4) 0.078(4) 0.047(3) 0.000(3) 0.004(3) 0.002(3)
C41 0.083(4) 0.132(6) 0.062(4) -0.038(4) -0.049(3) 0.059(4)
O11 0.148(5) 0.126(4) 0.071(3) -0.046(3) -0.037(3) 0.058(4)
N7 0.066(4) 0.124(5) 0.080(4) -0.057(4) -0.026(3) 0.013(3)
C42 0.092(5) 0.096(5) 0.080(5) -0.048(4) -0.032(4) 0.019(4)
C43 0.104(6) 0.149(7) 0.070(5) -0.039(5) -0.015(4) -0.040(5)
C44 0.094(6) 0.248(12) 0.145(8) -0.123(8) -0.060(6) 0.069(7)
C45 0.038(5) 0.046(6) 0.049(5) -0.010(4) -0.002(4) 0.009(4)
C46 0.032(5) 0.041(5) 0.041(5) -0.009(4) 0.002(4) 0.007(4)
C47 0.065(7) 0.061(7) 0.102(7) -0.021(6) -0.007(6) 0.004(5)
C48 0.044(5) 0.059(6) 0.044(5) -0.029(4) -0.014(4) 0.018(4)
C49 0.065(7) 0.071(7) 0.087(7) -0.029(6) -0.023(7) 0.009(5)
C50 0.039(5) 0.101(9) 0.079(7) -0.042(7) -0.007(5) 0.014(6)
O10A 0.020(2) 0.021(3) 0.020(3) -0.0055(12) -0.0064(12) 0.0014(10)
C46A 0.028(5) 0.030(5) 0.031(5) -0.012(4) -0.001(4) 0.007(4)
C45A 0.027(5) 0.033(5) 0.020(4) -0.005(4) -0.001(4) 0.007(4)
C49A 0.051(5) 0.046(5) 0.025(4) -0.007(4) 0.000(4) 0.012(4)
C47A 0.041(5) 0.038(5) 0.065(5) 0.001(5) 0.022(4) 0.014(5)
C48A 0.031(4) 0.038(4) 0.033(4) -0.013(4) -0.004(4) 0.012(4)
C50A 0.033(5) 0.039(5) 0.042(5) -0.016(4) 0.000(4) 0.014(4)

loop_
_atom_type_symbol
_atom_type_description
_atom_type_scat_dispersion_real
_atom_type_scat_dispersion_imag
_atom_type_scat_source
C C 0.0033 0.0016 'International Tables Vol C Tables 4.2.6.8 and 6.1.1.4'
H H 0.0000 0.0000 'International Tables Vol C Tables 4.2.6.8 and 6.1.1.4'
Cu Cu 0.3201 1.2651 'International Tables Vol C Tables 4.2.6.8 and 6.1.1.4'
N N 0.0061 0.0033 'International Tables Vol C Tables 4.2.6.8 and 6.1.1.4'
O O 0.0106 0.0060 'International Tables Vol C Tables 4.2.6.8 and 6.1.1.4'

loop_
_geom_angle_atom_site_label_1
_geom_angle_atom_site_label_2
_geom_angle_atom_site_label_3
_geom_angle
_geom_angle_site_symmetry_1
_geom_angle_site_symmetry_3
_geom_angle_publ_flag
O4 Cu1 Cu2 87.07(8) . . ?
O4 Cu1 O6 93.23(14) . . ?
O4 Cu1 O8 173.06(12) . 2_666 ?
O4 Cu1 O10 92.39(8) . . ?
O4 Cu1 O10A 98.2(3) . 2_666 ?
O4 Cu1 O10A 86.4(3) . . ?
O5 Cu1 Cu2 85.40(8) 2_666 . ?
O5 Cu1 O4 86.87(14) 2_666 . ?
O5 Cu1 O6 172.22(12) 2_666 . ?
O5 Cu1 O8 91.73(14) 2_666 2_666 ?
O5 Cu1 O10 94.21(9) 2_666 . ?
O5 Cu1 O10A 83.4(3) 2_666 2_666 ?
O5 Cu1 O10A 105.2(3) 2_666 . ?
O6 Cu1 Cu2 86.83(8) . . ?
O6 Cu1 O8 87.24(14) . 2_666 ?
O6 Cu1 O10 93.56(8) . . ?
O6 Cu1 O10A 82.5(3) . . ?
O6 Cu1 O10A 104.2(3) . 2_666 ?
O8 Cu1 Cu2 86.04(9) 2_666 . ?
O8 Cu1 O10 94.49(9) 2_666 . ?
O8 Cu1 O10A 100.6(3) 2_666 . ?
O8 Cu1 O10A 88.4(3) 2_666 2_666 ?
O10 Cu1 Cu2 179.35(3) . . ?
O10 Cu1 O10A 12.6(3) . 2_666 ?
O10A Cu1 Cu2 167.2(3) . . ?
O10A Cu1 Cu2 167.4(3) 2_666 . ?
O1 Cu2 Cu1 84.79(8) 2_666 . ?
O1 Cu2 O2 86.09(12) 2_666 . ?
O1 Cu2 O3 89.81(13) 2_666 2_666 ?
O1 Cu2 O7 168.07(11) 2_666 . ?
O1 Cu2 O9 97.39(12) 2_666 . ?
O2 Cu2 Cu1 83.06(8) . . ?
O2 Cu2 O9 94.29(12) . . ?
O3 Cu2 Cu1 83.91(8) 2_666 . ?
O3 Cu2 O2 166.64(12) 2_666 . ?
O3 Cu2 O7 88.35(13) 2_666 . ?
O3 Cu2 O9 98.84(12) 2_666 . ?
O7 Cu2 Cu1 83.30(8) . . ?
O7 Cu2 O2 93.04(13) . . ?
O7 Cu2 O9 94.53(12) . . ?
O9 Cu2 Cu1 176.47(11) . . ?
C3 O1 Cu2 121.7(3) . 2_666 ?
C2 O2 Cu2 123.2(3) . . ?
C5 O3 Cu2 123.1(3) . 2_666 ?
C2 O4 Cu1 121.3(3) . . ?
C3 O5 Cu1 122.3(3) . 2_666 ?
C10 O6 Cu1 121.1(3) . . ?
C10 O7 Cu2 122.3(3) . . ?
C5 O8 Cu1 122.0(3) . 2_666 ?
Cu2 O9 H9 125.1 . . ?
C37 O9 Cu2 120.9(3) . . ?
C37 O9 H9 106.0 . . ?
Cu1 O10 Cu1 180.0 2_666 . ?
C4 N1 H1 124.7 . . ?
C8 N1 H1 124.9 . . ?
C8 N1 C4 110.4(3) . . ?
C1 N2 H2 124.9 . . ?
C13 N2 H2 125.0 . . ?
C13 N2 C1 110.0(3) . . ?
C16 N3 H3 124.6 . . ?
C33 N3 H3 124.5 . . ?
C33 N3 C16 110.9(3) . . ?
C9 N4 H4 124.4 . . ?
C17 N4 H4 124.6 . . ?
C17 N4 C9 111.0(3) . . ?
C20 N5 C21 119.1(4) . . ?
C30 N6 C19 119.7(4) . . ?
N2 C1 C2 119.4(3) . . ?
N2 C1 C11 107.7(4) . . ?
C11 C1 C2 132.5(4) . . ?
O2 C2 C1 119.4(4) . . ?
O4 C2 O2 124.3(4) . . ?
O4 C2 C1 116.2(4) . . ?
O1 C3 O5 124.9(4) . . ?
O1 C3 C4 119.9(3) . . ?
O5 C3 C4 115.1(4) . . ?
N1 C4 C3 119.5(3) . . ?
N1 C4 C7 107.5(4) . . ?
C7 C4 C3 133.0(4) . . ?
O3 C5 O8 124.9(4) . . ?
O3 C5 C16 119.4(4) . . ?
O8 C5 C16 115.7(4) . . ?
C9 C6 C18 107.2(4) . . ?
C9 C6 C26 125.7(4) . . ?
C18 C6 C26 127.1(4) . . ?
C4 C7 C14 107.1(3) . . ?
C4 C7 C24 125.7(4) . . ?
C14 C7 C24 127.1(4) . . ?
N1 C8 C14 107.1(3) . . ?
N1 C8 C20 117.3(3) . . ?
C14 C8 C20 135.6(4) . . ?
N4 C9 C6 107.2(4) . . ?
N4 C9 C10 119.2(4) . . ?
C6 C9 C10 133.6(4) . . ?
O6 C10 O7 124.6(4) . . ?
O6 C10 C9 115.8(4) . . ?
O7 C10 C9 119.6(4) . . ?
C1 C11 C22 107.6(4) . . ?
C1 C11 C29 126.3(4) . . ?
C22 C11 C29 125.9(4) . . ?
H12A C12 H12B 107.6 . . ?
C18 C12 H12A 108.7 . . ?
C18 C12 H12B 108.7 . . ?
C18 C12 C25 114.1(4) . . ?
C25 C12 H12A 108.7 . . ?
C25 C12 H12B 108.7 . . ?
N2 C13 C19 119.0(4) . . ?
N2 C13 C22 108.0(4) . . ?
C22 C13 C19 133.0(4) . . ?
C7 C14 C27 124.6(4) . . ?
C8 C14 C7 107.9(3) . . ?
C8 C14 C27 127.5(4) . . ?
C20 C15 H15 120.5 . . ?
C20 C15 C23 118.9(4) . . ?
C23 C15 H15 120.5 . . ?
N3 C16 C5 119.5(4) . . ?
N3 C16 C45 107.0(5) . . ?
N3 C16 C45A 109.3(5) . . ?
C5 C16 C45 129.8(5) . . ?
C45A C16 C5 130.3(5) . . ?
N4 C17 C18 107.7(3) . . ?
N4 C17 C21 118.2(4) . . ?
C18 C17 C21 134.1(4) . . ?
C6 C18 C12 125.6(4) . . ?
C17 C18 C6 107.0(4) . . ?
C17 C18 C12 127.4(4) . . ?
N6 C19 C13 113.9(4) . . ?
N6 C19 C31 121.5(4) . . ?
C31 C19 C13 124.6(4) . . ?
N5 C20 C8 114.6(4) . . ?
N5 C20 C15 121.6(4) . . ?
C15 C20 C8 123.7(4) . . ?
N5 C21 C17 114.2(4) . . ?
N5 C21 C32 122.0(4) . . ?
C32 C21 C17 123.8(4) . . ?
C11 C22 C39 124.7(4) . . ?
C13 C22 C11 106.6(4) . . ?
C13 C22 C39 128.6(4) . . ?
C15 C23 H23 120.0 . . ?
C32 C23 C15 120.0(4) . . ?
C32 C23 H23 120.0 . . ?
C7 C24 H24A 109.1 . . ?
C7 C24 H24B 109.1 . . ?
C7 C24 C36 112.7(4) . . ?
H24A C24 H24B 107.8 . . ?
C36 C24 H24A 109.1 . . ?
C36 C24 H24B 109.1 . . ?
C12 C25 H25A 109.5 . . ?
C12 C25 H25B 109.5 . . ?
C12 C25 H25C 109.5 . . ?
H25A C25 H25B 109.5 . . ?
H25A C25 H25C 109.5 . . ?
H25B C25 H25C 109.5 . . ?
C6 C26 H26A 109.2 . . ?
C6 C26 H26B 109.2 . . ?
C6 C26 C38 112.2(4) . . ?
H26A C26 H26B 107.9 . . ?
C38 C26 H26A 109.2 . . ?
C38 C26 H26B 109.2 . . ?
C14 C27 H27A 109.0 . . ?
C14 C27 H27B 109.0 . . ?
C14 C27 C34 113.1(4) . . ?
H27A C27 H27B 107.8 . . ?
C34 C27 H27A 109.0 . . ?
C34 C27 H27B 109.0 . . ?
C31 C28 H28 120.0 . . ?
C35 C28 H28 120.0 . . ?
C35 C28 C31 120.1(4) . . ?
C11 C29 H29A 109.0 . . ?
C11 C29 H29B 109.0 . . ?
H29A C29 H29B 107.8 . . ?
C40 C29 C11 112.9(4) . . ?
C40 C29 H29A 109.0 . . ?
C40 C29 H29B 109.0 . . ?
N6 C30 C33 114.1(4) . . ?
N6 C30 C35 121.5(4) . . ?
C35 C30 C33 124.3(4) . . ?
C19 C31 C28 118.8(4) . . ?
C19 C31 H31 120.6 . . ?
C28 C31 H31 120.6 . . ?
C21 C32 H32 120.8 . . ?
C23 C32 C21 118.4(4) . . ?
C23 C32 H32 120.8 . . ?
N3 C33 C30 118.6(4) . . ?
N3 C33 C46 107.8(4) . . ?
N3 C33 C46A 102.7(5) . . ?
C46 C33 C30 130.9(5) . . ?
C46A C33 C30 135.6(5) . . ?
C27 C34 H34A 109.5 . . ?
C27 C34 H34B 109.5 . . ?
C27 C34 H34C 109.5 . . ?
H34A C34 H34B 109.5 . . ?
H34A C34 H34C 109.5 . . ?
H34B C34 H34C 109.5 . . ?
C28 C35 C30 118.4(4) . . ?
C28 C35 H35 120.8 . . ?
C30 C35 H35 120.8 . . ?
C24 C36 H36A 109.5 . . ?
C24 C36 H36B 109.5 . . ?
C24 C36 H36C 109.5 . . ?
H36A C36 H36B 109.5 . . ?
H36A C36 H36C 109.5 . . ?
H36B C36 H36C 109.5 . . ?
O9 C37 H37A 109.5 . . ?
O9 C37 H37B 109.5 . . ?
O9 C37 H37C 109.5 . . ?
H37A C37 H37B 109.5 . . ?
H37A C37 H37C 109.5 . . ?
H37B C37 H37C 109.5 . . ?
C26 C38 H38A 109.5 . . ?
C26 C38 H38B 109.5 . . ?
C26 C38 H38C 109.5 . . ?
H38A C38 H38B 109.5 . . ?
H38A C38 H38C 109.5 . . ?
H38B C38 H38C 109.5 . . ?
C22 C39 H39A 108.9 . . ?
C22 C39 H39B 108.9 . . ?
C22 C39 C41 113.3(5) . . ?
H39A C39 H39B 107.7 . . ?
C41 C39 H39A 108.9 . . ?
C41 C39 H39B 108.9 . . ?
C29 C40 H40A 109.5 . . ?
C29 C40 H40B 109.5 . . ?
C29 C40 H40C 109.5 . . ?
H40A C40 H40B 109.5 . . ?
H40A C40 H40C 109.5 . . ?
H40B C40 H40C 109.5 . . ?
C39 C41 H41A 109.5 . . ?
C39 C41 H41B 109.5 . . ?
C39 C41 H41C 109.5 . . ?
H41A C41 H41B 109.5 . . ?
H41A C41 H41C 109.5 . . ?
H41B C41 H41C 109.5 . . ?
C42 N7 C43 120.6(6) . . ?
C42 N7 C44 120.4(6) . . ?
C44 N7 C43 119.0(6) . . ?
O11 C42 N7 124.2(7) . . ?
O11 C42 H42 117.9 . . ?
N7 C42 H42 117.9 . . ?
N7 C43 H43A 109.5 . . ?
N7 C43 H43B 109.5 . . ?
N7 C43 H43C 109.5 . . ?
H43A C43 H43B 109.5 . . ?
H43A C43 H43C 109.5 . . ?
H43B C43 H43C 109.5 . . ?
N7 C44 H44A 109.5 . . ?
N7 C44 H44B 109.5 . . ?
N7 C44 H44C 109.5 . . ?
H44A C44 H44B 109.5 . . ?
H44A C44 H44C 109.5 . . ?
H44B C44 H44C 109.5 . . ?
C16 C45 C47 126.5(8) . . ?
C46 C45 C16 105.9(6) . . ?
C46 C45 C47 127.5(8) . . ?
C33 C46 C48 130.2(6) . . ?
C45 C46 C33 106.5(5) . . ?
C45 C46 C48 123.2(7) . . ?
C45 C47 H47A 116.0 . . ?
C45 C47 H47B 116.0 . . ?
H47A C47 H47B 113.0 . . ?
C49 C47 C45 75.0(7) . . ?
C49 C47 H47A 116.0 . . ?
C49 C47 H47B 116.0 . . ?
C46 C48 H48A 109.4 . . ?
C46 C48 H48B 109.4 . . ?
H48A C48 H48B 108.0 . . ?
C50 C48 C46 111.0(7) . . ?
C50 C48 H48A 109.4 . . ?
C50 C48 H48B 109.4 . . ?
C47 C49 H49A 109.5 . . ?
C47 C49 H49B 109.5 . . ?
C47 C49 H49C 109.5 . . ?
H49A C49 H49B 109.5 . . ?
H49A C49 H49C 109.5 . . ?
H49B C49 H49C 109.5 . . ?
C48 C50 H50A 109.5 . . ?
C48 C50 H50B 109.5 . . ?
C48 C50 H50C 109.5 . . ?
H50A C50 H50B 109.5 . . ?
H50A C50 H50C 109.5 . . ?
H50B C50 H50C 109.5 . . ?
Cu1 O10A Cu1 154.6(5) . 2_666 ?
Cu1 O10A H10A 97.8 2_666 . ?
Cu1 O10A H10A 97.8 . . ?
Cu1 O10A H10B 97.8 . . ?
Cu1 O10A H10B 97.8 2_666 . ?
H10A O10A H10B 103.7 . . ?
C33 C46A C48A 125.1(8) . . ?
C45A C46A C33 109.6(7) . . ?
C45A C46A C48A 123.9(8) . . ?
C16 C45A C46A 103.5(7) . . ?
C16 C45A C47A 117.7(9) . . ?
C46A C45A C47A 126.8(10) . . ?
H49D C49A H49E 109.5 . . ?
H49D C49A H49F 109.5 . . ?
H49E C49A H49F 109.5 . . ?
C47A C49A H49D 109.5 . . ?
C47A C49A H49E 109.5 . . ?
C47A C49A H49F 109.5 . . ?
C45A C47A H47C 112.6 . . ?
C45A C47A H47D 112.6 . . ?
C49A C47A C45A 95.6(11) . . ?
C49A C47A H47C 112.6 . . ?
C49A C47A H47D 112.6 . . ?
H47C C47A H47D 110.1 . . ?
C46A C48A H48C 108.8 . . ?
C46A C48A H48D 108.8 . . ?
C46A C48A C50A 114.0(10) . . ?
H48C C48A H48D 107.6 . . ?
C50A C48A H48C 108.8 . . ?
C50A C48A H48D 108.8 . . ?
C48A C50A H50D 109.5 . . ?
C48A C50A H50E 109.5 . . ?
C48A C50A H50F 109.5 . . ?
H50D C50A H50E 109.5 . . ?
H50D C50A H50F 109.5 . . ?
H50E C50A H50F 109.5 . . ?

loop_
_geom_bond_atom_site_label_1
_geom_bond_atom_site_label_2
_geom_bond_distance
_geom_bond_site_symmetry_2
_geom_bond_publ_flag
Cu1 Cu2 2.5824(6) . ?
Cu1 O4 1.928(3) . ?
Cu1 O5 1.928(3) 2_666 ?
Cu1 O6 1.932(3) . ?
Cu1 O8 1.937(3) 2_666 ?
Cu1 O10 2.2431(5) . ?
Cu1 O10A 2.329(10) 2_666 ?
Cu1 O10A 2.270(9) . ?
Cu2 O1 1.968(3) 2_666 ?
Cu2 O2 1.983(3) . ?
Cu2 O3 1.970(3) 2_666 ?
Cu2 O7 1.983(3) . ?
Cu2 O9 2.125(3) . ?
O1 C3 1.252(5) . ?
O2 C2 1.269(5) . ?
O3 C5 1.255(5) . ?
O4 C2 1.269(5) . ?
O5 C3 1.284(5) . ?
O6 C10 1.265(5) . ?
O7 C10 1.271(5) . ?
O8 C5 1.272(5) . ?
O9 H9 0.8804 . ?
O9 C37 1.413(5) . ?
N1 H1 0.8801 . ?
N1 C4 1.369(5) . ?
N1 C8 1.367(5) . ?
N2 H2 0.8804 . ?
N2 C1 1.372(5) . ?
N2 C13 1.355(5) . ?
N3 H3 0.8811 . ?
N3 C16 1.367(5) . ?
N3 C33 1.354(5) . ?
N4 H4 0.8803 . ?
N4 C9 1.361(5) . ?
N4 C17 1.349(5) . ?
N5 C20 1.350(5) . ?
N5 C21 1.351(5) . ?
N6 C19 1.349(5) . ?
N6 C30 1.341(5) . ?
C1 C2 1.461(6) . ?
C1 C11 1.386(5) . ?
C3 C4 1.458(6) . ?
C4 C7 1.392(5) . ?
C5 C16 1.456(6) . ?
C6 C9 1.391(6) . ?
C6 C18 1.417(6) . ?
C6 C26 1.495(5) . ?
C7 C14 1.411(6) . ?
C7 C24 1.498(5) . ?
C8 C14 1.391(5) . ?
C8 C20 1.466(6) . ?
C9 C10 1.460(6) . ?
C11 C22 1.413(6) . ?
C11 C29 1.506(6) . ?
C12 H12A 0.9900 . ?
C12 H12B 0.9900 . ?
C12 C18 1.500(6) . ?
C12 C25 1.531(6) . ?
C13 C19 1.472(6) . ?
C13 C22 1.403(6) . ?
C14 C27 1.507(5) . ?
C15 H15 0.9500 . ?
C15 C20 1.384(6) . ?
C15 C23 1.387(6) . ?
C16 C45 1.457(9) . ?
C16 C45A 1.391(10) . ?
C17 C18 1.390(6) . ?
C17 C21 1.472(5) . ?
C19 C31 1.382(6) . ?
C21 C32 1.391(6) . ?
C22 C39 1.502(6) . ?
C23 H23 0.9500 . ?
C23 C32 1.380(6) . ?
C24 H24A 0.9900 . ?
C24 H24B 0.9900 . ?
C24 C36 1.508(6) . ?
C25 H25A 0.9800 . ?
C25 H25B 0.9800 . ?
C25 H25C 0.9800 . ?
C26 H26A 0.9900 . ?
C26 H26B 0.9900 . ?
C26 C38 1.524(7) . ?
C27 H27A 0.9900 . ?
C27 H27B 0.9900 . ?
C27 C34 1.524(6) . ?
C28 H28 0.9500 . ?
C28 C31 1.383(6) . ?
C28 C35 1.377(6) . ?
C29 H29A 0.9900 . ?
C29 H29B 0.9900 . ?
C29 C40 1.504(7) . ?
C30 C33 1.468(6) . ?
C30 C35 1.395(6) . ?
C31 H31 0.9500 . ?
C32 H32 0.9500 . ?
C33 C46 1.442(8) . ?
C33 C46A 1.437(10) . ?
C34 H34A 0.9800 . ?
C34 H34B 0.9800 . ?
C34 H34C 0.9800 . ?
C35 H35 0.9500 . ?
C36 H36A 0.9800 . ?
C36 H36B 0.9800 . ?
C36 H36C 0.9800 . ?
C37 H37A 0.9800 . ?
C37 H37B 0.9800 . ?
C37 H37C 0.9800 . ?
C38 H38A 0.9800 . ?
C38 H38B 0.9800 . ?
C38 H38C 0.9800 . ?
C39 H39A 0.9900 . ?
C39 H39B 0.9900 . ?
C39 C41 1.511(8) . ?
C40 H40A 0.9800 . ?
C40 H40B 0.9800 . ?
C40 H40C 0.9800 . ?
C41 H41A 0.9800 . ?
C41 H41B 0.9800 . ?
C41 H41C 0.9800 . ?
O11 C42 1.233(7) . ?
N7 C42 1.323(7) . ?
N7 C43 1.472(8) . ?
N7 C44 1.448(9) . ?
C42 H42 0.9500 . ?
C43 H43A 0.9800 . ?
C43 H43B 0.9800 . ?
C43 H43C 0.9800 . ?
C44 H44A 0.9800 . ?
C44 H44B 0.9800 . ?
C44 H44C 0.9800 . ?
C45 C46 1.433(9) . ?
C45 C47 1.671(8) . ?
C46 C48 1.533(7) . ?
C47 H47A 0.9900 . ?
C47 H47B 0.9900 . ?
C47 C49 1.455(8) . ?
C48 H48A 0.9900 . ?
C48 H48B 0.9900 . ?
C48 C50 1.522(7) . ?
C49 H49A 0.9800 . ?
C49 H49B 0.9800 . ?
C49 H49C 0.9800 . ?
C50 H50A 0.9800 . ?
C50 H50B 0.9800 . ?
C50 H50C 0.9800 . ?
O10A H10A 0.9900 . ?
O10A H10B 0.9900 . ?
C46A C45A 1.425(12) . ?
C46A C48A 1.497(11) . ?
C45A C47A 1.821(14) . ?
C49A H49D 0.9800 . ?
C49A H49E 0.9800 . ?
C49A H49F 0.9800 . ?
C49A C47A 1.351(15) . ?
C47A H47C 0.9900 . ?
C47A H47D 0.9900 . ?
C48A H48C 0.9900 . ?
C48A H48D 0.9900 . ?
C48A C50A 1.517(12) . ?
C50A H50D 0.9800 . ?
C50A H50E 0.9800 . ?
C50A H50F 0.9800 . ?

loop_
_geom_torsion_atom_site_label_1
_geom_torsion_atom_site_label_2
_geom_torsion_atom_site_label_3
_geom_torsion_atom_site_label_4
_geom_torsion
_geom_torsion_site_symmetry_1
_geom_torsion_site_symmetry_2
_geom_torsion_site_symmetry_3
_geom_torsion_site_symmetry_4
_geom_torsion_publ_flag
Cu1 O4 C2 O2 12.5(6) . . . . ?
Cu1 O4 C2 C1 -164.9(3) . . . . ?
Cu1 O5 C3 O1 10.5(6) 2_666 . . . ?
Cu1 O5 C3 C4 -167.4(3) 2_666 . . . ?
Cu1 O6 C10 O7 -16.1(6) . . . . ?
Cu1 O6 C10 C9 161.8(3) . . . . ?
Cu1 O8 C5 O3 -1.7(6) 2_666 . . . ?
Cu1 O8 C5 C16 176.8(3) 2_666 . . . ?
Cu2 O1 C3 O5 -11.1(6) 2_666 . . . ?
Cu2 O1 C3 C4 166.7(3) 2_666 . . . ?
Cu2 O2 C2 O4 -11.6(6) . . . . ?
Cu2 O2 C2 C1 165.8(3) . . . . ?
Cu2 O3 C5 O8 3.4(6) 2_666 . . . ?
Cu2 O3 C5 C16 -175.1(3) 2_666 . . . ?
Cu2 O7 C10 O6 16.8(6) . . . . ?
Cu2 O7 C10 C9 -161.1(3) . . . . ?
O1 C3 C4 N1 -166.9(4) . . . . ?
O1 C3 C4 C7 10.8(7) . . . . ?
O3 C5 C16 N3 176.4(4) . . . . ?
O3 C5 C16 C45 20.9(8) . . . . ?
O3 C5 C16 C45A -15.9(10) . . . . ?
O5 C3 C4 N1 11.2(6) . . . . ?
O5 C3 C4 C7 -171.1(4) . . . . ?
O8 C5 C16 N3 -2.2(6) . . . . ?
O8 C5 C16 C45 -157.7(6) . . . . ?
O8 C5 C16 C45A 165.5(8) . . . . ?
N1 C4 C7 C14 0.3(5) . . . . ?
N1 C4 C7 C24 -177.9(4) . . . . ?
N1 C8 C14 C7 -1.1(5) . . . . ?
N1 C8 C14 C27 177.8(4) . . . . ?
N1 C8 C20 N5 -19.4(5) . . . . ?
N1 C8 C20 C15 157.7(4) . . . . ?
N2 C1 C2 O2 170.4(4) . . . . ?
N2 C1 C2 O4 -12.0(6) . . . . ?
N2 C1 C11 C22 -0.5(5) . . . . ?
N2 C1 C11 C29 174.4(4) . . . . ?
N2 C13 C19 N6 14.3(6) . . . . ?
N2 C13 C19 C31 -165.3(4) . . . . ?
N2 C13 C22 C11 1.1(5) . . . . ?
N2 C13 C22 C39 -175.4(5) . . . . ?
N3 C16 C45 C46 8.6(8) . . . . ?
N3 C16 C45 C47 -167.8(8) . . . . ?
N3 C16 C45A C46A -3.1(10) . . . . ?
N3 C16 C45A C47A -148.5(8) . . . . ?
N3 C33 C46 C45 -7.4(8) . . . . ?
N3 C33 C46 C48 172.0(7) . . . . ?
N3 C33 C46A C45A 18.1(10) . . . . ?
N3 C33 C46A C48A -174.9(10) . . . . ?
N4 C9 C10 O6 -5.7(6) . . . . ?
N4 C9 C10 O7 172.4(4) . . . . ?
N4 C17 C18 C6 1.0(5) . . . . ?
N4 C17 C18 C12 -177.9(4) . . . . ?
N4 C17 C21 N5 17.7(6) . . . . ?
N4 C17 C21 C32 -161.6(4) . . . . ?
N5 C21 C32 C23 1.4(7) . . . . ?
N6 C19 C31 C28 -1.9(7) . . . . ?
N6 C30 C33 N3 -3.8(7) . . . . ?
N6 C30 C33 C46 155.1(6) . . . . ?
N6 C30 C33 C46A -159.6(8) . . . . ?
N6 C30 C35 C28 -1.2(7) . . . . ?
C1 N2 C13 C19 179.2(4) . . . . ?
C1 N2 C13 C22 -1.5(5) . . . . ?
C1 C11 C22 C13 -0.4(5) . . . . ?
C1 C11 C22 C39 176.3(5) . . . . ?
C1 C11 C29 C40 -82.6(6) . . . . ?
C2 C1 C11 C22 -173.0(5) . . . . ?
C2 C1 C11 C29 1.9(8) . . . . ?
C3 C4 C7 C14 -177.6(4) . . . . ?
C3 C4 C7 C24 4.2(8) . . . . ?
C4 N1 C8 C14 1.4(5) . . . . ?
C4 N1 C8 C20 -177.4(4) . . . . ?
C4 C7 C14 C8 0.5(5) . . . . ?
C4 C7 C14 C27 -178.5(4) . . . . ?
C4 C7 C24 C36 71.4(6) . . . . ?
C5 C16 C45 C46 166.4(6) . . . . ?
C5 C16 C45 C47 -10.0(12) . . . . ?
C5 C16 C45A C46A -171.8(7) . . . . ?
C5 C16 C45A C47A 42.8(13) . . . . ?
C6 C9 C10 O6 175.8(5) . . . . ?
C6 C9 C10 O7 -6.1(8) . . . . ?
C7 C14 C27 C34 -81.5(5) . . . . ?
C8 N1 C4 C3 177.2(4) . . . . ?
C8 N1 C4 C7 -1.1(5) . . . . ?
C8 C14 C27 C34 99.6(5) . . . . ?
C9 N4 C17 C18 -1.2(5) . . . . ?
C9 N4 C17 C21 -179.0(4) . . . . ?
C9 C6 C18 C12 178.5(4) . . . . ?
C9 C6 C18 C17 -0.4(5) . . . . ?
C9 C6 C26 C38 80.3(6) . . . . ?
C11 C1 C2 O2 -17.8(7) . . . . ?
C11 C1 C2 O4 159.9(5) . . . . ?
C11 C22 C39 C41 89.4(6) . . . . ?
C13 N2 C1 C2 175.0(4) . . . . ?
C13 N2 C1 C11 1.3(5) . . . . ?
C13 C19 C31 C28 177.6(4) . . . . ?
C13 C22 C39 C41 -94.7(6) . . . . ?
C14 C7 C24 C36 -106.5(5) . . . . ?
C14 C8 C20 N5 162.3(5) . . . . ?
C14 C8 C20 C15 -20.7(8) . . . . ?
C15 C23 C32 C21 -0.7(7) . . . . ?
C16 N3 C33 C30 176.8(4) . . . . ?
C16 N3 C33 C46 13.5(6) . . . . ?
C16 N3 C33 C46A -20.2(7) . . . . ?
C16 C45 C46 C33 -0.8(9) . . . . ?
C16 C45 C46 C48 179.7(7) . . . . ?
C16 C45 C47 C49 -78.4(11) . . . . ?
C16 C45A C47A C49A -117.1(13) . . . . ?
C17 N4 C9 C6 1.0(5) . . . . ?
C17 N4 C9 C10 -177.9(4) . . . . ?
C17 C21 C32 C23 -179.4(4) . . . . ?
C18 C6 C9 N4 -0.3(5) . . . . ?
C18 C6 C9 C10 178.3(5) . . . . ?
C18 C6 C26 C38 -98.0(6) . . . . ?
C18 C17 C21 N5 -159.4(5) . . . . ?
C18 C17 C21 C32 21.3(8) . . . . ?
C19 N6 C30 C33 -179.5(4) . . . . ?
C19 N6 C30 C35 0.1(7) . . . . ?
C19 C13 C22 C11 -179.7(5) . . . . ?
C19 C13 C22 C39 3.8(9) . . . . ?
C20 N5 C21 C17 -179.9(4) . . . . ?
C20 N5 C21 C32 -0.6(6) . . . . ?
C20 C8 C14 C7 177.3(5) . . . . ?
C20 C8 C14 C27 -3.7(8) . . . . ?
C20 C15 C23 C32 -0.7(7) . . . . ?
C21 N5 C20 C8 176.3(4) . . . . ?
C21 N5 C20 C15 -0.8(6) . . . . ?
C21 C17 C18 C6 178.3(4) . . . . ?
C21 C17 C18 C12 -0.6(8) . . . . ?
C22 C11 C29 C40 91.4(6) . . . . ?
C22 C13 C19 N6 -164.8(5) . . . . ?
C22 C13 C19 C31 15.6(8) . . . . ?
C23 C15 C20 N5 1.4(7) . . . . ?
C23 C15 C20 C8 -175.4(4) . . . . ?
C24 C7 C14 C8 178.7(4) . . . . ?
C24 C7 C14 C27 -0.3(7) . . . . ?
C25 C12 C18 C6 87.7(5) . . . . ?
C25 C12 C18 C17 -93.6(5) . . . . ?
C26 C6 C9 N4 -178.9(4) . . . . ?
C26 C6 C9 C10 -0.2(8) . . . . ?
C26 C6 C18 C12 -3.0(7) . . . . ?
C26 C6 C18 C17 178.1(4) . . . . ?
C29 C11 C22 C13 -175.3(5) . . . . ?
C29 C11 C22 C39 1.3(8) . . . . ?
C30 N6 C19 C13 -178.0(4) . . . . ?
C30 N6 C19 C31 1.5(7) . . . . ?
C30 C33 C46 C45 -168.0(6) . . . . ?
C30 C33 C46 C48 11.4(13) . . . . ?
C30 C33 C46A C45A 176.5(8) . . . . ?
C30 C33 C46A C48A -16.4(16) . . . . ?
C31 C28 C35 C30 0.8(8) . . . . ?
C33 N3 C16 C5 -174.4(4) . . . . ?
C33 N3 C16 C45 -13.9(6) . . . . ?
C33 N3 C16 C45A 15.5(7) . . . . ?
C33 C30 C35 C28 178.4(5) . . . . ?
C33 C46 C48 C50 88.8(10) . . . . ?
C33 C46A C45A C16 -9.4(12) . . . . ?
C33 C46A C45A C47A 131.7(10) . . . . ?
C33 C46A C48A C50A -77.2(14) . . . . ?
C35 C28 C31 C19 0.7(7) . . . . ?
C35 C30 C33 N3 176.7(5) . . . . ?
C35 C30 C33 C46 -24.5(9) . . . . ?
C35 C30 C33 C46A 20.8(11) . . . . ?
C43 N7 C42 O11 -177.5(7) . . . . ?
C44 N7 C42 O11 3.9(11) . . . . ?
C45 C46 C48 C50 -91.8(10) . . . . ?
C46 C45 C47 C49 106.0(11) . . . . ?
C47 C45 C46 C33 175.6(8) . . . . ?
C47 C45 C46 C48 -3.9(14) . . . . ?
C46A C45A C47A C49A 106.5(15) . . . . ?
C45A C46A C48A C50A 88.0(14) . . . . ?
C48A C46A C45A C16 -176.6(10) . . . . ?
C48A C46A C45A C47A -35.6(18) . . . . ?

loop_
_smtbx_masks_void_nr
_smtbx_masks_void_average_x
_smtbx_masks_void_average_y
_smtbx_masks_void_average_z
_smtbx_masks_void_volume
_smtbx_masks_void_count_electrons
_smtbx_masks_void_content
1 0.000 0.500 0.500 331.6 95.1 '2 C3H7NO'
2 0.180 0.421 -0.026 10.2 0.0 ?
3 0.327 0.119 0.087 16.7 0.0 ?
4 0.673 0.881 0.913 16.7 0.0 ?
5 0.820 0.579 0.026 10.2 0.0 ?
